data_4022907
loop_
_publ_author_name
'Nikolai M. Evdokimov'
'Artem S. Kireev'
'Andrey A. Yakovenko'
'Mikhail Yu. Antipin'
'Igor V. Magedov'
'Alexander Kornienko'

_publ_section_title
;
 One-Step Synthesis of Heterocyclic Privileged
 Medicinal Scaffolds by a Multicomponent Reaction of
 Malononitrile with Aldehydes and Thiols
;
_journal_name_full 'Journal of Organic Chemistry'
_journal_page_first 3443
_journal_page_last 3453
_journal_paper_doi 10.1021/jo070114u
_journal_volume 72
_journal_year 2007
_chemical_formula_moiety 'C19 H13 Cl2 N5 S, H2 O'
_chemical_formula_sum 'C19 H15 Cl2 N5 O S'
_chemical_formula_weight 432.32
_chemical_name_systematic
; 
 ? 
;
_space_group_IT_number 2
_symmetry_cell_setting triclinic
_symmetry_space_group_name_Hall '-P 1'
_symmetry_space_group_name_H-M 'P -1'
_atom_sites_solution_hydrogens geom
_atom_sites_solution_primary direct
_atom_sites_solution_secondary difmap
_audit_creation_method SHELXL-97
_cell_angle_alpha 98.859(9)
_cell_angle_beta 115.168(9)
_cell_angle_gamma 91.022(7)
_cell_formula_units_Z 2
_cell_length_a 10.026(3)
_cell_length_b 10.294(3)
_cell_length_c 10.483(3)
_cell_measurement_reflns_used 4583
_cell_measurement_temperature 250(2)
_cell_measurement_theta_max 28.1
_cell_measurement_theta_min 2.25
_cell_volume 963.3(5)
_computing_cell_refinement 'SAINT+ ver. 6.2 (Bruker, 2001)'
_computing_data_collection 'APEX2  (Bruker, 2005)'
_computing_data_reduction 'SAINT+ ver. 6.2 (Bruker, 2001)'
_computing_molecular_graphics 'SHELXTL ver. 6.12 (Sheldrick, 2001)'
_computing_publication_material 'SHELXTL ver. 6.12 (Sheldrick, 2001)'
_computing_structure_refinement 'SHELXTL ver. 6.12 (Sheldrick, 2001)'
_computing_structure_solution 'SHELXTL ver. 6.12 (Sheldrick, 2001)'
_diffrn_ambient_temperature 250(2)
_diffrn_measured_fraction_theta_full 0.994
_diffrn_measured_fraction_theta_max 0.994
_diffrn_measurement_device_type 'Bruker SMART APEX II CCD area detector'
_diffrn_measurement_method 'phi and omega scans'
_diffrn_radiation_monochromator graphite
_diffrn_radiation_source 'fine-focus sealed tube'
_diffrn_radiation_type MoK\a
_diffrn_radiation_wavelength 0.71073
_diffrn_reflns_av_R_equivalents 0.0501
_diffrn_reflns_av_sigmaI/netI 0.0628
_diffrn_reflns_limit_h_max 12
_diffrn_reflns_limit_h_min -12
_diffrn_reflns_limit_k_max 12
_diffrn_reflns_limit_k_min -12
_diffrn_reflns_limit_l_max 12
_diffrn_reflns_limit_l_min -12
_diffrn_reflns_number 10624
_diffrn_reflns_theta_full 25.99
_diffrn_reflns_theta_max 25.99
_diffrn_reflns_theta_min 2.01
_exptl_absorpt_coefficient_mu 0.466
_exptl_absorpt_correction_T_max 0.9548
_exptl_absorpt_correction_T_min 0.8575
_exptl_absorpt_correction_type multi-scan
_exptl_absorpt_process_details 'SADABS (Sheldrick, 2003)'
_exptl_crystal_colour light-yellow
_exptl_crystal_density_diffrn 1.490
_exptl_crystal_density_meas ?
_exptl_crystal_density_method .
_exptl_crystal_description plate
_exptl_crystal_F_000 444
_exptl_crystal_size_max 0.34
_exptl_crystal_size_mid 0.23
_exptl_crystal_size_min 0.10
_refine_diff_density_max 0.278
_refine_diff_density_min -0.254
_refine_diff_density_rms 0.052
_refine_ls_extinction_method none
_refine_ls_goodness_of_fit_ref 1.000
_refine_ls_hydrogen_treatment constr
_refine_ls_matrix_type full
_refine_ls_number_parameters 253
_refine_ls_number_reflns 3775
_refine_ls_number_restraints 0
_refine_ls_restrained_S_all 1.000
_refine_ls_R_factor_all 0.0926
_refine_ls_R_factor_gt 0.0521
_refine_ls_shift/su_max 0.001
_refine_ls_shift/su_mean 0.000
_refine_ls_structure_factor_coef Fsqd
_refine_ls_weighting_details 'calc w=1/[\s^2^(Fo^2^)+(0.0300P)^2^+0.5300P] where P=(Fo^2^+2Fc^2^)/3'
_refine_ls_weighting_scheme calc
_refine_ls_wR_factor_gt 0.0858
_refine_ls_wR_factor_ref 0.0955
_reflns_number_gt 2435
_reflns_number_total 3775
_reflns_threshold_expression I>2\s(I)
_cod_data_source_file jo070114usi20070118_125859.cif
_cod_data_source_block gov1
_cod_depositor_comments
;
The following automatic conversions were performed:
'_symmetry_cell_setting' value 'Triclinic' changed to 'triclinic'
according to '/home/saulius/struct/CIF-dictionaries/cif_core.dic'
dictionary named 'cif_core.dic' version 2.4.1 from 2010-06-29.

Automatic conversion script
Id: cif_fix_enum 1527 2010-12-29 10:47:43Z saulius 
;
_cod_database_code 4022907

loop_
_symmetry_equiv_pos_as_xyz
'x, y, z'
'-x, -y, -z'

loop_
_atom_site_label
_atom_site_type_symbol
_atom_site_fract_x
_atom_site_fract_y
_atom_site_fract_z
_atom_site_U_iso_or_equiv
_atom_site_adp_type
_atom_site_occupancy
_atom_site_symmetry_multiplicity
_atom_site_calc_flag
_atom_site_refinement_flags
S1 S 0.27846(7) 0.95117(7) 0.49160(8) 0.0426(2) Uani 1 1 d .
Cl1 Cl -0.03613(8) 0.80829(7) 0.00898(8) 0.0486(2) Uani 1 1 d .
Cl2 Cl -0.29654(11) 0.49280(8) 0.22975(11) 0.0751(3) Uani 1 1 d .
N1 N 0.0131(2) 1.0213(2) 0.3163(2) 0.0383(6) Uani 1 1 d .
H1N1 H 0.0607 1.1018 0.3517 0.046 Uiso 1 1 d R
N2 N -0.1973(2) 1.1167(2) 0.1904(3) 0.0499(7) Uani 1 1 d .
H2N2 H -0.2975 1.1190 0.1300 0.060 Uiso 1 1 d R
H1N2 H -0.1473 1.1915 0.2356 0.060 Uiso 1 1 d R
N3 N -0.4945(2) 0.8581(2) 0.0462(3) 0.0514(7) Uani 1 1 d .
N4 N 0.1595(3) 0.5980(2) 0.4343(3) 0.0539(7) Uani 1 1 d .
N5 N 0.3080(3) 0.9533(3) 0.2151(3) 0.0646(8) Uani 1 1 d .
H2N5 H 0.3501 0.9473 0.1478 0.077 Uiso 1 1 d R
H1N5 H 0.3341 0.8796 0.2644 0.077 Uiso 1 1 d R
C1 C -0.1377(3) 1.0059(2) 0.2312(3) 0.0344(6) Uani 1 1 d .
C2 C -0.2141(3) 0.8839(2) 0.1954(3) 0.0333(6) Uani 1 1 d .
C3 C -0.1423(3) 0.7602(2) 0.2405(3) 0.0324(6) Uani 1 1 d .
H3A H -0.1865 0.7273 0.2992 0.039 Uiso 1 1 calc R
C4 C 0.0223(3) 0.7945(2) 0.3361(3) 0.0321(6) Uani 1 1 d .
C5 C 0.0895(3) 0.9182(2) 0.3703(3) 0.0337(6) Uani 1 1 d .
C6 C -0.3684(3) 0.8711(2) 0.1130(3) 0.0356(6) Uani 1 1 d .
C7 C -0.1723(3) 0.6494(2) 0.1128(3) 0.0327(6) Uani 1 1 d .
C8 C -0.1323(3) 0.6628(2) 0.0036(3) 0.0370(6) Uani 1 1 d .
C9 C -0.1630(3) 0.5637(3) -0.1127(3) 0.0482(7) Uani 1 1 d .
H9A H -0.1333 0.5764 -0.1841 0.058 Uiso 1 1 calc R
C10 C -0.2373(3) 0.4463(3) -0.1229(3) 0.0545(8) Uani 1 1 d .
H10A H -0.2598 0.3788 -0.2023 0.065 Uiso 1 1 calc R
C11 C -0.2786(3) 0.4271(3) -0.0186(4) 0.0547(8) Uani 1 1 d .
H11A H -0.3290 0.3465 -0.0257 0.066 Uiso 1 1 calc R
C12 C -0.2458(3) 0.5271(3) 0.0982(3) 0.0427(7) Uani 1 1 d .
C13 C 0.1033(3) 0.6887(3) 0.3928(3) 0.0373(6) Uani 1 1 d .
C14 C 0.3383(3) 1.0867(3) 0.4370(3) 0.0371(7) Uani 1 1 d .
C15 C 0.3850(3) 1.2072(3) 0.5326(4) 0.0539(8) Uani 1 1 d .
H15A H 0.3769 1.2163 0.6196 0.065 Uiso 1 1 calc R
C16 C 0.4428(4) 1.3121(3) 0.4994(5) 0.0699(11) Uani 1 1 d .
H16A H 0.4739 1.3933 0.5631 0.084 Uiso 1 1 calc R
C17 C 0.4545(3) 1.2973(4) 0.3725(5) 0.0681(11) Uani 1 1 d .
H17A H 0.4941 1.3694 0.3503 0.082 Uiso 1 1 calc R
C18 C 0.4103(3) 1.1805(4) 0.2770(4) 0.0607(9) Uani 1 1 d .
H18A H 0.4187 1.1734 0.1903 0.073 Uiso 1 1 calc R
C19 C 0.3521(3) 1.0707(3) 0.3096(3) 0.0434(7) Uani 1 1 d .
O1W O 0.0541(3) 0.3152(2) 0.3878(3) 0.0772(7) Uani 1 1 d .
H1W H 0.0793 0.2980 0.3218 0.093 Uiso 1 1 d .
H2W H 0.0553 0.3933 0.4235 0.093 Uiso 1 1 d .

loop_
_atom_site_aniso_label
_atom_site_aniso_U_11
_atom_site_aniso_U_22
_atom_site_aniso_U_33
_atom_site_aniso_U_23
_atom_site_aniso_U_13
_atom_site_aniso_U_12
S1 0.0295(3) 0.0449(4) 0.0423(4) 0.0114(3) 0.0041(3) -0.0048(3)
Cl1 0.0538(4) 0.0448(4) 0.0482(5) 0.0037(4) 0.0251(4) -0.0082(3)
Cl2 0.0978(7) 0.0524(5) 0.0825(7) 0.0056(5) 0.0496(6) -0.0279(5)
N1 0.0276(11) 0.0237(12) 0.0506(15) 0.0012(11) 0.0066(10) -0.0050(9)
N2 0.0323(12) 0.0287(13) 0.0699(18) 0.0070(12) 0.0052(12) -0.0004(10)
N3 0.0322(13) 0.0390(14) 0.0692(18) 0.0099(13) 0.0092(13) -0.0027(11)
N4 0.0519(15) 0.0395(15) 0.0561(17) 0.0130(13) 0.0087(13) 0.0028(12)
N5 0.0653(18) 0.070(2) 0.0556(18) -0.0062(16) 0.0292(15) -0.0021(15)
C1 0.0251(12) 0.0316(15) 0.0404(16) 0.0019(13) 0.0100(12) 0.0000(11)
C2 0.0257(12) 0.0324(15) 0.0381(16) 0.0021(12) 0.0119(12) 0.0010(11)
C3 0.0277(13) 0.0292(14) 0.0365(16) 0.0045(12) 0.0111(11) -0.0018(11)
C4 0.0293(13) 0.0307(14) 0.0321(15) 0.0049(12) 0.0097(11) 0.0003(11)
C5 0.0285(13) 0.0354(15) 0.0314(15) 0.0014(12) 0.0092(11) -0.0018(11)
C6 0.0326(15) 0.0274(14) 0.0442(17) 0.0044(13) 0.0151(13) 0.0003(11)
C7 0.0255(12) 0.0280(14) 0.0362(16) 0.0033(12) 0.0062(11) 0.0017(10)
C8 0.0327(14) 0.0306(15) 0.0390(17) 0.0039(13) 0.0084(12) -0.0007(11)
C9 0.0480(17) 0.0469(19) 0.0389(18) 0.0001(15) 0.0110(14) 0.0055(14)
C10 0.060(2) 0.0383(18) 0.046(2) -0.0099(15) 0.0099(16) -0.0012(15)
C11 0.0531(18) 0.0292(16) 0.065(2) 0.0001(16) 0.0126(17) -0.0084(14)
C12 0.0392(15) 0.0330(16) 0.0487(18) 0.0053(14) 0.0132(14) -0.0034(12)
C13 0.0336(14) 0.0342(16) 0.0356(16) 0.0004(13) 0.0091(12) -0.0049(12)
C14 0.0247(13) 0.0362(16) 0.0431(17) 0.0049(14) 0.0085(12) -0.0014(11)
C15 0.0416(16) 0.0454(19) 0.064(2) -0.0010(17) 0.0162(15) -0.0029(14)
C16 0.056(2) 0.0371(19) 0.095(3) -0.001(2) 0.018(2) -0.0103(16)
C17 0.0450(19) 0.054(2) 0.093(3) 0.031(2) 0.013(2) -0.0061(16)
C18 0.0423(17) 0.080(3) 0.055(2) 0.029(2) 0.0115(16) 0.0026(17)
C19 0.0287(14) 0.0506(19) 0.0427(19) 0.0063(15) 0.0087(13) -0.0009(13)
O1W 0.0986(19) 0.0396(13) 0.0784(17) -0.0041(12) 0.0300(15) -0.0160(12)

loop_
_atom_type_symbol
_atom_type_description
_atom_type_scat_dispersion_real
_atom_type_scat_dispersion_imag
_atom_type_scat_source
C C 0.0033 0.0016 'International Tables Vol C Tables 4.2.6.8 and 6.1.1.4'
H H 0.0000 0.0000 'International Tables Vol C Tables 4.2.6.8 and 6.1.1.4'
N N 0.0061 0.0033 'International Tables Vol C Tables 4.2.6.8 and 6.1.1.4'
Cl Cl 0.1484 0.1585 'International Tables Vol C Tables 4.2.6.8 and 6.1.1.4'
S S 0.1246 0.1234 'International Tables Vol C Tables 4.2.6.8 and 6.1.1.4'
O O 0.0106 0.0060 'International Tables Vol C Tables 4.2.6.8 and 6.1.1.4'

loop_
_geom_angle_atom_site_label_1
_geom_angle_atom_site_label_2
_geom_angle_atom_site_label_3
_geom_angle
C5 S1 C14 103.39(12)
C5 N1 C1 121.9(2)
C5 N1 H1N1 117.0
C1 N1 H1N1 120.1
C1 N2 H2N2 123.3
C1 N2 H1N2 118.6
H2N2 N2 H1N2 116.7
C19 N5 H2N5 112.4
C19 N5 H1N5 111.3
H2N5 N5 H1N5 108.4
N2 C1 C2 125.3(2)
N2 C1 N1 114.8(2)
C2 C1 N1 119.8(2)
C1 C2 C6 119.0(2)
C1 C2 C3 123.9(2)
C6 C2 C3 117.1(2)
C2 C3 C4 109.71(19)
C2 C3 C7 112.8(2)
C4 C3 C7 112.3(2)
C2 C3 H3A 107.2
C4 C3 H3A 107.2
C7 C3 H3A 107.2
C5 C4 C13 120.7(2)
C5 C4 C3 123.1(2)
C13 C4 C3 116.1(2)
C4 C5 N1 121.5(2)
C4 C5 S1 120.10(19)
N1 C5 S1 118.39(18)
N3 C6 C2 178.7(3)
C8 C7 C12 115.4(2)
C8 C7 C3 123.4(2)
C12 C7 C3 121.2(2)
C9 C8 C7 123.0(2)
C9 C8 Cl1 116.3(2)
C7 C8 Cl1 120.7(2)
C10 C9 C8 119.3(3)
C10 C9 H9A 120.4
C8 C9 H9A 120.4
C11 C10 C9 120.4(3)
C11 C10 H10A 119.8
C9 C10 H10A 119.8
C10 C11 C12 119.7(3)
C10 C11 H11A 120.2
C12 C11 H11A 120.2
C11 C12 C7 122.3(3)
C11 C12 Cl2 116.8(2)
C7 C12 Cl2 120.9(2)
N4 C13 C4 175.2(3)
C19 C14 C15 120.8(3)
C19 C14 S1 120.9(2)
C15 C14 S1 118.0(2)
C16 C15 C14 120.0(3)
C16 C15 H15A 120.0
C14 C15 H15A 120.0
C17 C16 C15 119.4(3)
C17 C16 H16A 120.3
C15 C16 H16A 120.3
C18 C17 C16 122.0(3)
C18 C17 H17A 119.0
C16 C17 H17A 119.0
C17 C18 C19 119.6(3)
C17 C18 H18A 120.2
C19 C18 H18A 120.2
N5 C19 C14 121.7(3)
N5 C19 C18 120.1(3)
C14 C19 C18 118.2(3)
H1W O1W H2W 119.9

loop_
_geom_bond_atom_site_label_1
_geom_bond_atom_site_label_2
_geom_bond_distance
S1 C5 1.765(3)
S1 C14 1.773(3)
Cl1 C8 1.747(3)
Cl2 C12 1.739(3)
N1 C5 1.371(3)
N1 C1 1.381(3)
N1 H1N1 0.8905
N2 C1 1.341(3)
N2 H2N2 0.9348
N2 H1N2 0.8608
N3 C6 1.149(3)
N4 C13 1.146(3)
N5 C19 1.370(4)
N5 H2N5 0.9601
N5 H1N5 0.9608
C1 C2 1.371(3)
C2 C6 1.406(3)
C2 C3 1.514(3)
C3 C4 1.522(3)
C3 C7 1.536(4)
C3 H3A 0.9900
C4 C5 1.352(3)
C4 C13 1.421(4)
C7 C8 1.388(4)
C7 C12 1.401(3)
C8 C9 1.382(4)
C9 C10 1.374(4)
C9 H9A 0.9400
C10 C11 1.361(4)
C10 H10A 0.9400
C11 C12 1.387(4)
C11 H11A 0.9400
C14 C19 1.385(4)
C14 C15 1.400(4)
C15 C16 1.374(4)
C15 H15A 0.9400
C16 C17 1.370(5)
C16 H16A 0.9400
C17 C18 1.370(5)
C17 H17A 0.9400
C18 C19 1.415(4)
C18 H18A 0.9400
O1W H1W 0.8291
O1W H2W 0.8301

loop_
_geom_torsion_atom_site_label_1
_geom_torsion_atom_site_label_2
_geom_torsion_atom_site_label_3
_geom_torsion_atom_site_label_4
_geom_torsion
C5 N1 C1 N2 178.0(2)
C5 N1 C1 C2 -1.9(4)
N2 C1 C2 C6 -2.2(4)
N1 C1 C2 C6 177.7(2)
N2 C1 C2 C3 178.4(3)
N1 C1 C2 C3 -1.7(4)
C1 C2 C3 C4 3.0(4)
C6 C2 C3 C4 -176.4(2)
C1 C2 C3 C7 -123.1(3)
C6 C2 C3 C7 57.5(3)
C2 C3 C4 C5 -1.1(3)
C7 C3 C4 C5 125.3(3)
C2 C3 C4 C13 177.0(2)
C7 C3 C4 C13 -56.7(3)
C13 C4 C5 N1 179.9(2)
C3 C4 C5 N1 -2.2(4)
C13 C4 C5 S1 -2.2(4)
C3 C4 C5 S1 175.7(2)
C1 N1 C5 C4 3.9(4)
C1 N1 C5 S1 -174.1(2)
C14 S1 C5 C4 151.6(2)
C14 S1 C5 N1 -30.4(2)
C2 C3 C7 C8 58.9(3)
C4 C3 C7 C8 -65.7(3)
C2 C3 C7 C12 -119.8(3)
C4 C3 C7 C12 115.6(3)
C12 C7 C8 C9 0.4(4)
C3 C7 C8 C9 -178.4(2)
C12 C7 C8 Cl1 -178.50(19)
C3 C7 C8 Cl1 2.8(3)
C7 C8 C9 C10 0.5(4)
Cl1 C8 C9 C10 179.5(2)
C8 C9 C10 C11 -0.9(4)
C9 C10 C11 C12 0.3(5)
C10 C11 C12 C7 0.7(4)
C10 C11 C12 Cl2 -177.8(2)
C8 C7 C12 C11 -1.0(4)
C3 C7 C12 C11 177.8(2)
C8 C7 C12 Cl2 177.46(19)
C3 C7 C12 Cl2 -3.8(3)
C5 S1 C14 C19 -70.7(2)
C5 S1 C14 C15 115.5(2)
C19 C14 C15 C16 1.3(4)
S1 C14 C15 C16 175.1(2)
C14 C15 C16 C17 -0.3(5)
C15 C16 C17 C18 0.0(5)
C16 C17 C18 C19 -0.7(5)
C15 C14 C19 N5 179.5(3)
S1 C14 C19 N5 5.9(4)
C15 C14 C19 C18 -1.9(4)
S1 C14 C19 C18 -175.6(2)
C17 C18 C19 N5 -179.8(3)
C17 C18 C19 C14 1.6(4)
